data_4317745
loop_
_publ_author_name
'Jos\'e S. Casas'
'Mar\'ia V. Casta\~no'
'Eduardo E. Castellano'
'Javier Ellena'
'Mar\'ia S. Garc\'ia-Tasende'
'\'Angeles Gato'
'Agust\'in S\'anchez'
'Luisa M. Sanju\'an'
'Jos\'e Sordo'

_publ_section_title
;
 Metal-Induced Cyclization of Thiosemicarbazones Derived from \b-Keto
 Amides and \b-Keto Esters: Open-Chain and Cyclized Ligands in Zinc(II)
 Complexes
;
_journal_name_full 'Inorganic Chemistry'
_journal_page_first 1550
_journal_page_last 1557
_journal_paper_doi 10.1021/ic0111942
_journal_volume 41
_journal_year 2002
_chemical_formula_sum 'C26 H36 N8 O5 S3 Zn'
_chemical_formula_weight 702.18
_chemical_name_systematic
;
 ?
;
_space_group_IT_number 15
_symmetry_cell_setting monoclinic
_symmetry_space_group_name_Hall '-C 2yc'
_symmetry_space_group_name_H-M 'C 1 2/c 1'
_atom_sites_solution_hydrogens geom
_atom_sites_solution_primary direct
_atom_sites_solution_secondary difmap
_audit_creation_method SHELXL-97
_cell_angle_alpha 90.00
_cell_angle_beta 92.00(2)
_cell_angle_gamma 90.00
_cell_formula_units_Z 4
_cell_length_a 12.781(3)
_cell_length_b 12.311(3)
_cell_length_c 21.147(3)
_cell_measurement_reflns_used 25
_cell_measurement_temperature 293(2)
_cell_measurement_theta_max 40
_cell_measurement_theta_min 17
_cell_volume 3325.4(12)
_computing_cell_refinement 'CAD4 Express (Enraf Nonius, 1994)'
_computing_data_collection 'CAD4 Express (Enraf Nonius, 1994)'
_computing_data_reduction 'XCAD4 (Harms & Wocadlo, 1995)'
_computing_molecular_graphics 'Ortep-3 for Windows (Farrugia, 1997)'
_computing_publication_material 'WinGX publication routines (Farrugia, 1999)'
_computing_structure_refinement 'SHELXL-97 (Sheldrick, 1997)'
_computing_structure_solution 'SHELXS-97 (Sheldrick, 1997)'
_diffrn_ambient_temperature 293(2)
_diffrn_measured_fraction_theta_full 0.471
_diffrn_measured_fraction_theta_max 0.471
_diffrn_measurement_device_type 'Enraf Nonius CAD4'
_diffrn_measurement_method 'non-profiled omega/2theta scans'
_diffrn_radiation_monochromator graphite
_diffrn_radiation_source 'fine-focus sealed tube'
_diffrn_radiation_type CuK\a
_diffrn_radiation_wavelength 1.54184
_diffrn_reflns_av_R_equivalents 0.0333
_diffrn_reflns_av_sigmaI/netI 0.0163
_diffrn_reflns_limit_h_max 15
_diffrn_reflns_limit_h_min 0
_diffrn_reflns_limit_k_max 14
_diffrn_reflns_limit_k_min 0
_diffrn_reflns_limit_l_max 25
_diffrn_reflns_limit_l_min -25
_diffrn_reflns_number 3079
_diffrn_reflns_theta_full 66.91
_diffrn_reflns_theta_max 66.91
_diffrn_reflns_theta_min 4.18
_diffrn_standards_decay_% 13
_diffrn_standards_interval_count 42
_diffrn_standards_interval_time 30
_diffrn_standards_number 1
_exptl_absorpt_coefficient_mu 3.183
_exptl_absorpt_correction_T_max 0.6670
_exptl_absorpt_correction_T_min 0.3675
_exptl_absorpt_correction_type psi-scan
_exptl_crystal_colour yellow
_exptl_crystal_density_diffrn 1.403
_exptl_crystal_density_method 'not measured'
_exptl_crystal_description prism
_exptl_crystal_F_000 1464
_exptl_crystal_size_max 0.25
_exptl_crystal_size_mid 0.20
_exptl_crystal_size_min 0.10
_refine_diff_density_max 0.241
_refine_diff_density_min -0.458
_refine_diff_density_rms 0.057
_refine_ls_extinction_method none
_refine_ls_goodness_of_fit_ref 1.029
_refine_ls_hydrogen_treatment mixed
_refine_ls_matrix_type full
_refine_ls_number_parameters 203
_refine_ls_number_reflns 2936
_refine_ls_number_restraints 0
_refine_ls_restrained_S_all 1.029
_refine_ls_R_factor_all 0.0487
_refine_ls_R_factor_gt 0.0391
_refine_ls_shift/su_max 0.001
_refine_ls_shift/su_mean 0.000
_refine_ls_structure_factor_coef Fsqd
_refine_ls_weighting_details 'w=1/[\s^2^(Fo^2^)+(0.0709P)^2^+2.4300P] where P=(Fo^2^+2Fc^2^)/3'
_refine_ls_weighting_scheme calc
_refine_ls_wR_factor_gt 0.1087
_refine_ls_wR_factor_ref 0.1165
_reflns_number_gt 2436
_reflns_number_total 2936
_reflns_threshold_expression >2sigma(I)
_cod_data_source_file ic0111942_1.cif
_cod_data_source_block '[Zn(TSC3)2].DMSO'
_cod_depositor_comments
;
The following automatic conversions were performed:

'_refine_ls_weighting_scheme' value 'calc
w=1/[\s^2^(Fo^2^)+(0.0709P)^2^+2.4300P] where P=(Fo^2^+2Fc^2^)/3' was
changed to 'calc'. New tag '_refine_ls_weighting_details' was
created. The value of the new tag was set to
'w=1/[\s^2^(Fo^2^)+(0.0709P)^2^+2.4300P] where P=(Fo^2^+2Fc^2^)/3'.

Automatic conversion script
Id: cif_fix_values 3143 2015-03-26 13:38:13Z robertas 
;
_cod_original_formula_sum 'C26 H36 N8 O5 S3 Zn1'
_cod_database_code 4317745

loop_
_symmetry_equiv_pos_as_xyz
'x, y, z'
'-x, y, -z+1/2'
'x+1/2, y+1/2, z'
'-x+1/2, y+1/2, -z+1/2'
'-x, -y, -z'
'x, -y, z-1/2'
'-x+1/2, -y+1/2, -z'
'x+1/2, -y+1/2, z-1/2'

loop_
_atom_site_label
_atom_site_type_symbol
_atom_site_fract_x
_atom_site_fract_y
_atom_site_fract_z
_atom_site_U_iso_or_equiv
_atom_site_adp_type
_atom_site_occupancy
_atom_site_calc_flag
_atom_site_refinement_flags
_atom_site_disorder_assembly
_atom_site_disorder_group
Zn1 Zn 0.0000 0.21361(3) 0.2500 0.04749(16) Uani 1 d S . .
S1 S -0.12581(6) 0.29641(6) 0.30526(3) 0.0692(2) Uani 1 d . . .
O2 O 0.03575(19) 0.2439(2) 0.50638(12) 0.0956(8) Uani 1 d . . .
O1 O 0.20632(18) -0.09196(19) 0.45892(9) 0.0871(7) Uani 1 d . . .
N4 N 0.11376(17) 0.06355(17) 0.46785(9) 0.0585(5) Uani 1 d . . .
H14 H 0.0610 0.0982 0.4515 0.070 Uiso 1 calc R . .
N3 N 0.01981(14) 0.10979(15) 0.32544(8) 0.0455(4) Uani 1 d . . .
N2 N -0.04726(15) 0.12441(16) 0.37516(9) 0.0522(5) Uani 1 d . . .
N1 N -0.1815(2) 0.2186(2) 0.41457(11) 0.0745(7) Uani 1 d . . .
H11 H -0.1799 0.1755 0.4466 0.089 Uiso 1 calc R . .
H12 H -0.2267 0.2704 0.4122 0.089 Uiso 1 calc R . .
C6 C 0.1639(2) 0.1135(2) 0.52101(12) 0.0625(7) Uani 1 d . . .
C11 C 0.1222(2) 0.2117(3) 0.54022(14) 0.0714(8) Uani 1 d . . .
C12 C -0.0100(4) 0.3464(4) 0.5210(3) 0.157(3) Uani 1 d . . .
H121 H -0.0360 0.3442 0.5630 0.236 Uiso 1 calc R . .
H122 H -0.0667 0.3613 0.4912 0.236 Uiso 1 calc R . .
H123 H 0.0419 0.4024 0.5185 0.236 Uiso 1 calc R . .
C10 C 0.1663(3) 0.2673(4) 0.59160(17) 0.0967(11) Uani 1 d . . .
H101 H 0.1376 0.3329 0.6042 0.116 Uiso 1 calc R . .
C9 C 0.2506(4) 0.2264(5) 0.6232(2) 0.1174(16) Uani 1 d . . .
H91 H 0.2799 0.2639 0.6576 0.141 Uiso 1 calc R . .
C8 C 0.2925(4) 0.1317(5) 0.6054(2) 0.1310(18) Uani 1 d . . .
H81 H 0.3510 0.1048 0.6277 0.157 Uiso 1 calc R . .
C7 C 0.2498(3) 0.0722(3) 0.55384(19) 0.1034(12) Uani 1 d . . .
H71 H 0.2790 0.0063 0.5422 0.124 Uiso 1 calc R . .
C5 C 0.1371(2) -0.0305(2) 0.43940(11) 0.0578(6) Uani 1 d . . .
C4 C 0.0705(2) -0.0573(2) 0.38148(12) 0.0587(6) Uani 1 d . . .
H41 H 0.0912 -0.1278 0.3658 0.070 Uiso 1 calc R . .
H42 H -0.0020 -0.0626 0.3934 0.070 Uiso 1 calc R . .
C2 C 0.07788(18) 0.02427(18) 0.32918(10) 0.0489(5) Uani 1 d . . .
C3 C 0.1550(2) 0.0026(2) 0.27941(12) 0.0659(7) Uani 1 d . . .
H31 H 0.1346 -0.0615 0.2562 0.099 Uiso 1 calc R . .
H32 H 0.2232 -0.0081 0.2989 0.099 Uiso 1 calc R . .
H33 H 0.1569 0.0633 0.2510 0.099 Uiso 1 calc R . .
C1 C -0.11372(19) 0.20508(19) 0.36828(11) 0.0535(6) Uani 1 d . . .
S1S S 0.0309(3) 0.3302(3) 0.73166(12) 0.1327(10) Uani 0.50 d P . .
O1S O 0.0000 0.2256(5) 0.7500 0.240(5) Uani 1 d S . .
C1S C 0.0874(6) 0.3998(7) 0.7841(5) 0.222(4) Uani 1 d . . .
H1S1 H 0.0362 0.4350 0.8092 0.333 Uiso 1 calc R . .
H1S2 H 0.1302 0.4537 0.7647 0.333 Uiso 1 calc R . .
H1S3 H 0.1307 0.3537 0.8106 0.333 Uiso 1 calc R . .

loop_
_atom_site_aniso_label
_atom_site_aniso_U_11
_atom_site_aniso_U_22
_atom_site_aniso_U_33
_atom_site_aniso_U_23
_atom_site_aniso_U_13
_atom_site_aniso_U_12
Zn1 0.0550(3) 0.0465(3) 0.0407(2) 0.000 -0.00237(17) 0.000
S1 0.0837(5) 0.0661(4) 0.0583(4) 0.0148(3) 0.0084(3) 0.0357(3)
O2 0.0892(15) 0.0862(15) 0.1103(18) -0.0443(14) -0.0141(13) 0.0260(12)
O1 0.1045(16) 0.0959(15) 0.0605(11) 0.0086(10) -0.0003(10) 0.0615(13)
N4 0.0647(12) 0.0580(12) 0.0521(11) 0.0019(9) -0.0078(9) 0.0176(10)
N3 0.0484(9) 0.0483(10) 0.0398(9) -0.0021(7) -0.0011(7) 0.0101(8)
N2 0.0593(11) 0.0557(11) 0.0418(9) 0.0049(8) 0.0046(8) 0.0194(9)
N1 0.0837(15) 0.0837(16) 0.0572(13) 0.0132(11) 0.0193(11) 0.0432(13)
C6 0.0679(15) 0.0716(17) 0.0479(13) 0.0085(11) -0.0017(11) -0.0040(13)
C11 0.0773(18) 0.083(2) 0.0546(15) -0.0114(13) 0.0100(13) -0.0094(15)
C12 0.142(4) 0.107(4) 0.220(6) -0.089(4) -0.024(4) 0.049(3)
C10 0.107(3) 0.109(3) 0.074(2) -0.025(2) 0.003(2) -0.024(2)
C9 0.137(4) 0.130(4) 0.083(3) -0.003(3) -0.030(3) -0.037(3)
C8 0.140(4) 0.137(4) 0.111(3) 0.025(3) -0.070(3) -0.012(3)
C7 0.111(3) 0.098(3) 0.098(3) 0.017(2) -0.050(2) 0.002(2)
C5 0.0686(15) 0.0579(14) 0.0474(12) 0.0107(11) 0.0086(11) 0.0225(12)
C4 0.0746(16) 0.0462(13) 0.0555(13) 0.0025(10) 0.0035(11) 0.0164(11)
C2 0.0541(12) 0.0482(12) 0.0440(11) -0.0023(9) -0.0021(9) 0.0120(10)
C3 0.0677(15) 0.0714(17) 0.0593(15) 0.0010(13) 0.0100(12) 0.0253(13)
C1 0.0567(13) 0.0580(14) 0.0458(12) 0.0010(10) 0.0012(10) 0.0181(11)
S1S 0.167(3) 0.127(2) 0.1066(18) 0.0020(15) 0.0490(16) 0.0363(18)
O1S 0.237(8) 0.093(4) 0.386(14) 0.000 -0.040(8) 0.000
C1S 0.177(7) 0.209(8) 0.277(10) -0.017(8) -0.035(6) -0.073(6)

loop_
_atom_type_symbol
_atom_type_description
_atom_type_scat_dispersion_real
_atom_type_scat_dispersion_imag
_atom_type_scat_source
C C 0.0181 0.0091 'International Tables Vol C Tables 4.2.6.8 and 6.1.1.4'
H H 0.0000 0.0000 'International Tables Vol C Tables 4.2.6.8 and 6.1.1.4'
Zn Zn -1.5491 0.6778 'International Tables Vol C Tables 4.2.6.8 and 6.1.1.4'
N N 0.0311 0.0180 'International Tables Vol C Tables 4.2.6.8 and 6.1.1.4'
O O 0.0492 0.0322 'International Tables Vol C Tables 4.2.6.8 and 6.1.1.4'
S S 0.3331 0.5567 'International Tables Vol C Tables 4.2.6.8 and 6.1.1.4'

loop_
_geom_angle_atom_site_label_1
_geom_angle_atom_site_label_2
_geom_angle_atom_site_label_3
_geom_angle
_geom_angle_site_symmetry_1
_geom_angle_site_symmetry_3
_geom_angle_publ_flag
N3 Zn1 N3 102.99(10) 2 . ?
N3 Zn1 S1 87.12(5) 2 2 ?
N3 Zn1 S1 127.67(6) . 2 ?
N3 Zn1 S1 127.67(6) 2 . ?
N3 Zn1 S1 87.12(5) . . ?
S1 Zn1 S1 126.45(5) 2 . ?
C1 S1 Zn1 93.35(8) . . ?
C11 O2 C12 118.5(3) . . ?
C5 N4 C6 129.0(2) . . ?
C2 N3 N2 115.33(18) . . ?
C2 N3 Zn1 127.69(15) . . ?
N2 N3 Zn1 116.37(13) . . ?
C1 N2 N3 115.34(18) . . ?
C7 C6 C11 118.8(3) . . ?
C7 C6 N4 124.8(3) . . ?
C11 C6 N4 116.3(2) . . ?
O2 C11 C6 114.5(3) . . ?
O2 C11 C10 124.8(3) . . ?
C6 C11 C10 120.7(3) . . ?
C9 C10 C11 120.0(4) . . ?
C8 C9 C10 120.5(4) . . ?
C9 C8 C7 121.4(4) . . ?
C6 C7 C8 118.6(4) . . ?
O1 C5 N4 123.4(2) . . ?
O1 C5 C4 121.4(2) . . ?
N4 C5 C4 115.2(2) . . ?
C2 C4 C5 113.9(2) . . ?
N3 C2 C3 119.8(2) . . ?
N3 C2 C4 122.8(2) . . ?
C3 C2 C4 117.4(2) . . ?
N2 C1 N1 116.5(2) . . ?
N2 C1 S1 127.72(18) . . ?
N1 C1 S1 115.80(17) . . ?
S1S S1S O1S 66.39(13) 2_556 . ?
S1S S1S C1S 80.1(4) 2_556 . ?
O1S S1S C1S 115.8(4) . . ?
S1S S1S C1S 60.8(4) 2_556 2_556 ?
O1S S1S C1S 104.5(4) . 2_556 ?
C1S S1S C1S 103.9(6) . 2_556 ?
S1S O1S S1S 47.2(3) 2_556 . ?

loop_
_geom_bond_atom_site_label_1
_geom_bond_atom_site_label_2
_geom_bond_distance
_geom_bond_site_symmetry_2
_geom_bond_publ_flag
Zn1 N3 2.0529(18) 2 ?
Zn1 N3 2.0529(18) . ?
Zn1 S1 2.2629(8) 2 ?
Zn1 S1 2.2630(8) . ?
S1 C1 1.746(2) . ?
O2 C11 1.355(4) . ?
O2 C12 1.428(4) . ?
O1 C5 1.224(3) . ?
N4 C5 1.343(3) . ?
N4 C6 1.415(3) . ?
N3 C2 1.289(3) . ?
N3 N2 1.391(3) . ?
N2 C1 1.312(3) . ?
N1 C1 1.340(3) . ?
C6 C7 1.376(4) . ?
C6 C11 1.387(4) . ?
C11 C10 1.387(4) . ?
C10 C9 1.345(6) . ?
C9 C8 1.342(7) . ?
C8 C7 1.409(6) . ?
C5 C4 1.504(4) . ?
C4 C2 1.499(3) . ?
C2 C3 1.491(3) . ?
S1S S1S 1.126(5) 2_556 ?
S1S O1S 1.405(6) . ?
S1S C1S 1.559(8) . ?
S1S C1S 1.760(7) 2_556 ?
O1S S1S 1.405(6) 2_556 ?

loop_
_geom_hbond_atom_site_label_D
_geom_hbond_atom_site_label_H
_geom_hbond_atom_site_label_A
_geom_hbond_distance_DH
_geom_hbond_distance_HA
_geom_hbond_distance_DA
_geom_hbond_angle_DHA
_geom_hbond_site_symmetry_A
N4 H14 N2 0.86 2.11 2.891(3) 150.0 .
N1 H11 O1 0.86 2.28 3.122(3) 165.2 5_556
N1 H12 O1 0.86 2.15 2.910(3) 146.5 3_455

loop_
_geom_torsion_atom_site_label_1
_geom_torsion_atom_site_label_2
_geom_torsion_atom_site_label_3
_geom_torsion_atom_site_label_4
_geom_torsion
_geom_torsion_site_symmetry_1
_geom_torsion_site_symmetry_2
_geom_torsion_site_symmetry_3
_geom_torsion_site_symmetry_4
_geom_torsion_publ_flag
N3 Zn1 S1 C1 101.80(11) 2 . . . ?
N3 Zn1 S1 C1 -2.41(10) . . . . ?
S1 Zn1 S1 C1 -138.76(9) 2 . . . ?
N3 Zn1 N3 C2 45.22(18) 2 . . . ?
S1 Zn1 N3 C2 -51.3(2) 2 . . . ?
S1 Zn1 N3 C2 173.3(2) . . . . ?
N3 Zn1 N3 N2 -125.37(17) 2 . . . ?
S1 Zn1 N3 N2 138.14(13) 2 . . . ?
S1 Zn1 N3 N2 2.68(15) . . . . ?
C2 N3 N2 C1 -173.4(2) . . . . ?
Zn1 N3 N2 C1 -1.6(3) . . . . ?
C5 N4 C6 C7 0.4(5) . . . . ?
C5 N4 C6 C11 -180.0(3) . . . . ?
C12 O2 C11 C6 -177.3(4) . . . . ?
C12 O2 C11 C10 4.8(6) . . . . ?
C7 C6 C11 O2 -177.9(3) . . . . ?
N4 C6 C11 O2 2.5(4) . . . . ?
C7 C6 C11 C10 0.0(5) . . . . ?
N4 C6 C11 C10 -179.6(3) . . . . ?
O2 C11 C10 C9 177.9(4) . . . . ?
C6 C11 C10 C9 0.2(6) . . . . ?
C11 C10 C9 C8 -0.1(7) . . . . ?
C10 C9 C8 C7 -0.4(8) . . . . ?
C11 C6 C7 C8 -0.5(6) . . . . ?
N4 C6 C7 C8 179.1(4) . . . . ?
C9 C8 C7 C6 0.6(8) . . . . ?
C6 N4 C5 O1 4.0(4) . . . . ?
C6 N4 C5 C4 -177.1(2) . . . . ?
O1 C5 C4 C2 -119.8(3) . . . . ?
N4 C5 C4 C2 61.2(3) . . . . ?
N2 N3 C2 C3 -178.1(2) . . . . ?
Zn1 N3 C2 C3 11.2(3) . . . . ?
N2 N3 C2 C4 3.0(3) . . . . ?
Zn1 N3 C2 C4 -167.67(18) . . . . ?
C5 C4 C2 N3 -87.0(3) . . . . ?
C5 C4 C2 C3 94.1(3) . . . . ?
N3 N2 C1 N1 177.9(2) . . . . ?
N3 N2 C1 S1 -1.2(3) . . . . ?
Zn1 S1 C1 N2 2.8(2) . . . . ?
Zn1 S1 C1 N1 -176.2(2) . . . . ?
C1S S1S O1S S1S 65.2(4) . . . 2_556 ?
C1S S1S O1S S1S -48.4(4) 2_556 . . 2_556 ?
